data_2203153
loop_
_publ_author_name
'Clegg, William'
'Golding, Bernard T.'
'Harrington, Ross W.'
'Scott, Richard'

_publ_section_title
;1-{2-[4-(2,4-Dinitrophenyl)piperazin-1-yl]ethyl}-4-aza-1-azoniabicyclo[2.2.2]octane
 chloride
;
_journal_issue 2
_journal_name_full 'Acta Crystallographica Section E'
_journal_page_first o291
_journal_page_last o293
_journal_paper_doi 10.1107/S1600536804001710
_journal_volume 60
_journal_year 2004
_chemical_formula_moiety 'C18 H27 N6 O4 +, Cl -'
_chemical_formula_sum 'C18 H27 Cl N6 O4'
_chemical_formula_weight 426.91
_chemical_name_systematic
;
1-{2-[4-(2,4-Dinitrophenyl)piperazin-1-yl]-ethyl}-4-aza-1-azonia-
bicyclo[2.2.2]octane chloride
;
_space_group_IT_number 14
_symmetry_cell_setting monoclinic
_symmetry_space_group_name_Hall '-P 2yn'
_symmetry_space_group_name_H-M 'P 1 21/n 1'
_atom_sites_solution_hydrogens geom
_atom_sites_solution_primary direct
_atom_sites_solution_secondary difmap
_audit_creation_method SHELXL-97
_cell_angle_alpha 90.00
_cell_angle_beta 97.63(3)
_cell_angle_gamma 90.00
_cell_formula_units_Z 4
_cell_length_a 6.9664(14)
_cell_length_b 24.389(5)
_cell_length_c 11.713(2)
_cell_measurement_reflns_used 4679
_cell_measurement_temperature 150(2)
_cell_measurement_theta_max 27.48
_cell_measurement_theta_min 2.91
_cell_volume 1972.5(7)
_computing_cell_refinement 'EvalCCD (Duisenberg et al., 2003)'
_computing_data_collection 'COLLECT (Nonius, 1998)'
_computing_data_reduction EvalCCD
_computing_molecular_graphics SHELXTL
_computing_publication_material 'SHELXTL and local programs'
_computing_structure_refinement SHELXTL
_computing_structure_solution 'SHELXTL (Sheldrick, 2001)'
_diffrn_ambient_temperature 150(2)
_diffrn_measured_fraction_theta_full 0.992
_diffrn_measured_fraction_theta_max 0.992
_diffrn_measurement_device_type 'Nonius KappaCCD diffractometer'
_diffrn_measurement_method '\f and \w scans'
_diffrn_radiation_monochromator graphite
_diffrn_radiation_source 'sealed tube'
_diffrn_radiation_type MoK\a
_diffrn_radiation_wavelength 0.71073
_diffrn_reflns_av_R_equivalents 0.0752
_diffrn_reflns_av_sigmaI/netI 0.0564
_diffrn_reflns_limit_h_max 8
_diffrn_reflns_limit_h_min -8
_diffrn_reflns_limit_k_max 29
_diffrn_reflns_limit_k_min -29
_diffrn_reflns_limit_l_max 13
_diffrn_reflns_limit_l_min -13
_diffrn_reflns_number 25990
_diffrn_reflns_theta_full 25.00
_diffrn_reflns_theta_max 24.99
_diffrn_reflns_theta_min 4.94
_diffrn_standards_number 0
_exptl_absorpt_coefficient_mu 0.233
_exptl_absorpt_correction_T_max 0.96
_exptl_absorpt_correction_T_min 0.93
_exptl_absorpt_correction_type multi-scan
_exptl_absorpt_process_details '(SADABS; Sheldrick, 1997)'
_exptl_crystal_colour yellow
_exptl_crystal_density_diffrn 1.438
_exptl_crystal_density_method 'not measured'
_exptl_crystal_description block
_exptl_crystal_F_000 904
_exptl_crystal_size_max 0.30
_exptl_crystal_size_mid 0.20
_exptl_crystal_size_min 0.20
_refine_diff_density_max 0.211
_refine_diff_density_min -0.243
_refine_ls_extinction_coef 0.0028(7)
_refine_ls_extinction_expression Fc^*^=kFc[1+0.001xFc^2^\l^3^/sin(2\q)]^-1/4^
_refine_ls_extinction_method SHELXL
_refine_ls_goodness_of_fit_ref 1.040
_refine_ls_hydrogen_treatment constr
_refine_ls_matrix_type full
_refine_ls_number_parameters 263
_refine_ls_number_reflns 3439
_refine_ls_number_restraints 0
_refine_ls_restrained_S_all 1.040
_refine_ls_R_factor_all 0.0802
_refine_ls_R_factor_gt 0.0460
_refine_ls_shift/su_max 0.001
_refine_ls_shift/su_mean 0.000
_refine_ls_structure_factor_coef Fsqd
_refine_ls_weighting_details 'calc w = 1/[\s^2^(Fo^2^)+(0.0259P)^2^+1.2199P] where P = (Fo^2^+2Fc^2^)/3'
_refine_ls_weighting_scheme calc
_refine_ls_wR_factor_gt 0.0753
_refine_ls_wR_factor_ref 0.0849
_reflns_number_gt 2443
_reflns_number_total 3439
_reflns_threshold_expression I>2\s(I)
_cod_data_source_file bt6403.cif
_cod_data_source_block 3
_cod_original_cell_volume 1972.4(7)
_cod_original_sg_symbol_H-M 'P 21/n'
_cod_database_code 2203153
_cod_database_fobs_code 2203153

loop_
_symmetry_equiv_pos_as_xyz
'x, y, z'
'-x+1/2, y+1/2, -z+1/2'
'-x, -y, -z'
'x-1/2, -y-1/2, z-1/2'

loop_
_atom_site_label
_atom_site_fract_x
_atom_site_fract_y
_atom_site_fract_z
_atom_site_U_iso_or_equiv
_atom_site_adp_type
_atom_site_calc_flag
_atom_site_refinement_flags
_atom_site_occupancy
_atom_site_type_symbol
Cl1 0.98012(8) 0.70015(2) 0.79270(5) 0.02402(17) Uani d . 1 Cl
O1 0.9758(2) 0.41449(7) 0.89123(16) 0.0378(5) Uani d . 1 O
O2 1.1529(2) 0.48746(7) 0.91560(15) 0.0357(5) Uani d . 1 O
O3 0.3215(3) 0.42861(7) 0.69357(17) 0.0452(6) Uani d . 1 O
O4 0.3004(2) 0.48088(6) 0.54423(14) 0.0269(4) Uani d . 1 O
N1 1.0023(3) 0.46361(8) 0.87736(17) 0.0263(5) Uani d . 1 N
N2 0.3741(3) 0.46832(8) 0.64141(18) 0.0223(5) Uani d . 1 N
N3 0.4321(3) 0.58812(7) 0.60285(16) 0.0196(4) Uani d . 1 N
N4 0.1585(3) 0.66049(7) 0.47876(16) 0.0194(4) Uani d . 1 N
N5 0.0067(3) 0.78021(7) 0.45569(15) 0.0177(4) Uani d . 1 N
N6 -0.0598(3) 0.85057(7) 0.60961(16) 0.0232(5) Uani d . 1 N
C1 0.8486(3) 0.49533(9) 0.81036(19) 0.0202(5) Uani d . 1 C
C2 0.6771(3) 0.47010(9) 0.76672(19) 0.0207(5) Uani d . 1 C
H2 0.6539 0.4328 0.7837 0.025 Uiso calc R 1 H
C3 0.5399(3) 0.50050(9) 0.69765(19) 0.0173(5) Uani d . 1 C
C4 0.5650(3) 0.55670(9) 0.67239(19) 0.0176(5) Uani d . 1 C
C5 0.7413(3) 0.57985(9) 0.72283(19) 0.0207(5) Uani d . 1 C
H5 0.7651 0.6175 0.7091 0.025 Uiso calc R 1 H
C6 0.8797(3) 0.55051(9) 0.79060(19) 0.0212(5) Uani d . 1 C
H6 0.9961 0.5678 0.8239 0.025 Uiso calc R 1 H
C7 0.2273(3) 0.58943(9) 0.6227(2) 0.0194(5) Uani d . 1 C
H7A 0.2110 0.6160 0.6846 0.023 Uiso calc R 1 H
H7B 0.1882 0.5528 0.6476 0.023 Uiso calc R 1 H
C8 0.1009(3) 0.60579(9) 0.5138(2) 0.0211(6) Uani d . 1 C
H8A 0.1150 0.5789 0.4521 0.025 Uiso calc R 1 H
H8B -0.0366 0.6062 0.5270 0.025 Uiso calc R 1 H
C9 0.4932(3) 0.64086(9) 0.5604(2) 0.0225(6) Uani d . 1 C
H9A 0.6272 0.6378 0.5417 0.027 Uiso calc R 1 H
H9B 0.4918 0.6690 0.6211 0.027 Uiso calc R 1 H
C10 0.3591(3) 0.65811(9) 0.4540(2) 0.0214(5) Uani d . 1 C
H10A 0.3985 0.6946 0.4282 0.026 Uiso calc R 1 H
H10B 0.3689 0.6316 0.3910 0.026 Uiso calc R 1 H
C11 0.0254(3) 0.68101(9) 0.3809(2) 0.0211(5) Uani d . 1 C
H11A -0.1089 0.6727 0.3944 0.025 Uiso calc R 1 H
H11B 0.0499 0.6609 0.3109 0.025 Uiso calc R 1 H
C12 0.0413(3) 0.74204(9) 0.35869(19) 0.0206(5) Uani d . 1 C
H12A 0.1724 0.7495 0.3386 0.025 Uiso calc R 1 H
H12B -0.0525 0.7514 0.2904 0.025 Uiso calc R 1 H
C13 -0.1617(3) 0.76198(9) 0.5146(2) 0.0185(5) Uani d . 1 C
H13A -0.1263 0.7288 0.5614 0.022 Uiso calc R 1 H
H13B -0.2740 0.7530 0.4566 0.022 Uiso calc R 1 H
C14 -0.2142(3) 0.80880(9) 0.5921(2) 0.0247(6) Uani d . 1 C
H14A -0.3360 0.8262 0.5566 0.030 Uiso calc R 1 H
H14B -0.2364 0.7937 0.6677 0.030 Uiso calc R 1 H
C15 0.1812(3) 0.78547(9) 0.54612(19) 0.0213(6) Uani d . 1 C
H15A 0.2906 0.8019 0.5121 0.026 Uiso calc R 1 H
H15B 0.2214 0.7489 0.5771 0.026 Uiso calc R 1 H
C16 0.1252(3) 0.82251(9) 0.6434(2) 0.0230(6) Uani d . 1 C
H16A 0.1158 0.7999 0.7126 0.028 Uiso calc R 1 H
H16B 0.2281 0.8502 0.6636 0.028 Uiso calc R 1 H
C17 -0.0352(3) 0.83649(9) 0.4035(2) 0.0229(6) Uani d . 1 C
H17A -0.1586 0.8357 0.3507 0.027 Uiso calc R 1 H
H17B 0.0695 0.8472 0.3585 0.027 Uiso calc R 1 H
C18 -0.0491(4) 0.87833(9) 0.4999(2) 0.0277(6) Uani d . 1 C
H18A 0.0658 0.9026 0.5074 0.033 Uiso calc R 1 H
H18B -0.1657 0.9014 0.4800 0.033 Uiso calc R 1 H

loop_
_atom_site_aniso_label
_atom_site_aniso_U_11
_atom_site_aniso_U_22
_atom_site_aniso_U_33
_atom_site_aniso_U_12
_atom_site_aniso_U_13
_atom_site_aniso_U_23
Cl1 0.0201(3) 0.0228(3) 0.0280(3) -0.0008(3) -0.0013(2) -0.0013(3)
O1 0.0276(10) 0.0270(11) 0.0568(13) 0.0007(8) -0.0016(9) 0.0118(9)
O2 0.0208(10) 0.0386(11) 0.0442(12) -0.0032(8) -0.0082(9) -0.0030(9)
O3 0.0394(12) 0.0355(11) 0.0552(13) -0.0219(9) -0.0140(10) 0.0225(10)
O4 0.0268(10) 0.0307(10) 0.0217(10) -0.0042(8) -0.0019(8) -0.0022(8)
N1 0.0229(12) 0.0295(12) 0.0264(12) 0.0009(10) 0.0029(10) 0.0003(10)
N2 0.0182(11) 0.0180(11) 0.0309(13) 0.0003(9) 0.0034(9) -0.0028(10)
N3 0.0147(10) 0.0162(10) 0.0286(12) -0.0013(8) 0.0053(9) 0.0034(9)
N4 0.0142(10) 0.0198(10) 0.0241(11) -0.0013(8) 0.0020(8) 0.0000(9)
N5 0.0150(10) 0.0192(10) 0.0182(10) -0.0003(8) -0.0001(8) 0.0010(8)
N6 0.0204(11) 0.0207(11) 0.0279(12) 0.0012(9) 0.0015(9) 0.0001(9)
C1 0.0181(13) 0.0247(13) 0.0175(13) 0.0014(10) 0.0017(10) -0.0016(10)
C2 0.0230(13) 0.0186(12) 0.0212(13) -0.0017(10) 0.0054(11) -0.0003(11)
C3 0.0149(12) 0.0179(12) 0.0196(13) -0.0030(10) 0.0040(10) -0.0042(10)
C4 0.0162(12) 0.0202(12) 0.0175(12) 0.0001(10) 0.0065(10) -0.0029(10)
C5 0.0210(13) 0.0199(12) 0.0221(13) -0.0050(10) 0.0068(11) -0.0034(11)
C6 0.0179(13) 0.0255(13) 0.0206(13) -0.0053(10) 0.0031(10) -0.0041(11)
C7 0.0149(12) 0.0180(12) 0.0263(14) -0.0025(10) 0.0059(10) -0.0016(10)
C8 0.0155(13) 0.0205(13) 0.0282(14) -0.0020(10) 0.0059(11) -0.0054(11)
C9 0.0162(13) 0.0196(12) 0.0323(15) -0.0014(10) 0.0054(11) 0.0020(11)
C10 0.0188(13) 0.0187(12) 0.0274(14) -0.0017(10) 0.0063(11) -0.0010(11)
C11 0.0179(13) 0.0244(13) 0.0203(13) -0.0004(10) 0.0000(10) -0.0030(10)
C12 0.0187(13) 0.0277(13) 0.0148(13) -0.0012(10) -0.0001(10) -0.0025(10)
C13 0.0157(12) 0.0193(12) 0.0202(13) -0.0022(10) 0.0010(10) 0.0028(10)
C14 0.0190(13) 0.0269(14) 0.0287(14) -0.0002(11) 0.0052(11) -0.0002(11)
C15 0.0137(12) 0.0239(13) 0.0244(14) 0.0006(10) -0.0044(10) -0.0014(11)
C16 0.0198(13) 0.0210(12) 0.0267(14) -0.0006(10) -0.0031(11) -0.0034(11)
C17 0.0225(13) 0.0199(13) 0.0256(14) -0.0023(10) 0.0006(11) 0.0084(11)
C18 0.0254(14) 0.0195(13) 0.0371(16) 0.0031(11) 0.0008(12) 0.0061(12)

loop_
_atom_type_symbol
_atom_type_description
_atom_type_scat_dispersion_real
_atom_type_scat_dispersion_imag
_atom_type_scat_source
C C 0.0033 0.0016 'International Tables Vol C Tables 4.2.6.8 and 6.1.1.4'
H H 0.0000 0.0000 'International Tables Vol C Tables 4.2.6.8 and 6.1.1.4'
N N 0.0061 0.0033 'International Tables Vol C Tables 4.2.6.8 and 6.1.1.4'
O O 0.0106 0.0060 'International Tables Vol C Tables 4.2.6.8 and 6.1.1.4'
Cl Cl 0.1484 0.1585 'International Tables Vol C Tables 4.2.6.8 and 6.1.1.4'

loop_
_geom_angle_atom_site_label_1
_geom_angle_atom_site_label_2
_geom_angle_atom_site_label_3
_geom_angle
O1 N1 O2 123.3(2)
O1 N1 C1 118.41(19)
O2 N1 C1 118.3(2)
O3 N2 O4 123.00(19)
O3 N2 C3 117.70(19)
O4 N2 C3 119.23(19)
C4 N3 C7 120.34(18)
C4 N3 C9 119.10(18)
C7 N3 C9 111.43(17)
C8 N4 C10 108.84(17)
C8 N4 C11 111.18(17)
C10 N4 C11 112.33(18)
C12 N5 C13 111.98(17)
C12 N5 C15 112.69(17)
C12 N5 C17 107.19(17)
C13 N5 C15 107.93(17)
C13 N5 C17 109.43(17)
C15 N5 C17 107.50(16)
C14 N6 C16 108.27(17)
C14 N6 C18 108.57(18)
C16 N6 C18 107.88(19)
N1 C1 C2 119.9(2)
N1 C1 C6 118.9(2)
C2 C1 C6 121.1(2)
C1 C2 H2 120.8
C1 C2 C3 118.3(2)
H2 C2 C3 120.8
N2 C3 C2 114.52(19)
N2 C3 C4 122.08(19)
C2 C3 C4 123.1(2)
N3 C4 C3 124.6(2)
N3 C4 C5 120.2(2)
C3 C4 C5 115.1(2)
C4 C5 H5 118.6
C4 C5 C6 122.8(2)
H5 C5 C6 118.6
C1 C6 C5 119.4(2)
C1 C6 H6 120.3
C5 C6 H6 120.3
N3 C7 H7A 109.7
N3 C7 H7B 109.7
N3 C7 C8 109.99(19)
H7A C7 H7B 108.2
H7A C7 C8 109.7
H7B C7 C8 109.7
N4 C8 C7 109.07(18)
N4 C8 H8A 109.9
N4 C8 H8B 109.9
C7 C8 H8A 109.9
C7 C8 H8B 109.9
H8A C8 H8B 108.3
N3 C9 H9A 109.6
N3 C9 H9B 109.6
N3 C9 C10 110.41(18)
H9A C9 H9B 108.1
H9A C9 C10 109.6
H9B C9 C10 109.6
N4 C10 C9 110.35(19)
N4 C10 H10A 109.6
N4 C10 H10B 109.6
C9 C10 H10A 109.6
C9 C10 H10B 109.6
H10A C10 H10B 108.1
N4 C11 H11A 108.6
N4 C11 H11B 108.6
N4 C11 C12 114.63(18)
H11A C11 H11B 107.6
H11A C11 C12 108.6
H11B C11 C12 108.6
N5 C12 C11 116.89(19)
N5 C12 H12A 108.1
N5 C12 H12B 108.1
C11 C12 H12A 108.1
C11 C12 H12B 108.1
H12A C12 H12B 107.3
N5 C13 H13A 110.1
N5 C13 H13B 110.1
N5 C13 C14 108.23(17)
H13A C13 H13B 108.4
H13A C13 C14 110.1
H13B C13 C14 110.1
N6 C14 C13 111.74(18)
N6 C14 H14A 109.3
N6 C14 H14B 109.3
C13 C14 H14A 109.3
C13 C14 H14B 109.3
H14A C14 H14B 107.9
N5 C15 H15A 110.1
N5 C15 H15B 110.1
N5 C15 C16 107.98(17)
H15A C15 H15B 108.4
H15A C15 C16 110.1
H15B C15 C16 110.1
N6 C16 C15 111.93(18)
N6 C16 H16A 109.2
N6 C16 H16B 109.2
C15 C16 H16A 109.2
C15 C16 H16B 109.2
H16A C16 H16B 107.9
N5 C17 H17A 109.8
N5 C17 H17B 109.8
N5 C17 C18 109.42(18)
H17A C17 H17B 108.2
H17A C17 C18 109.8
H17B C17 C18 109.8
N6 C18 C17 110.76(18)
N6 C18 H18A 109.5
N6 C18 H18B 109.5
C17 C18 H18A 109.5
C17 C18 H18B 109.5
H18A C18 H18B 108.1

loop_
_geom_bond_atom_site_label_1
_geom_bond_atom_site_label_2
_geom_bond_distance
O1 N1 1.226(2)
O2 N1 1.231(2)
O3 N2 1.227(2)
O4 N2 1.224(2)
N1 C1 1.462(3)
N2 C3 1.477(3)
N3 C4 1.381(3)
N3 C7 1.476(3)
N3 C9 1.462(3)
N4 C8 1.467(3)
N4 C10 1.466(3)
N4 C11 1.463(3)
N5 C12 1.513(3)
N5 C13 1.505(3)
N5 C15 1.508(3)
N5 C17 1.515(3)
N6 C14 1.475(3)
N6 C16 1.466(3)
N6 C18 1.463(3)
C1 C2 1.380(3)
C1 C6 1.388(3)
C2 H2 0.950
C2 C3 1.383(3)
C3 C4 1.418(3)
C4 C5 1.409(3)
C5 H5 0.950
C5 C6 1.367(3)
C6 H6 0.950
C7 H7A 0.990
C7 H7B 0.990
C7 C8 1.505(3)
C8 H8A 0.990
C8 H8B 0.990
C9 H9A 0.990
C9 H9B 0.990
C9 C10 1.515(3)
C10 H10A 0.990
C10 H10B 0.990
C11 H11A 0.990
C11 H11B 0.990
C11 C12 1.518(3)
C12 H12A 0.990
C12 H12B 0.990
C13 H13A 0.990
C13 H13B 0.990
C13 C14 1.532(3)
C14 H14A 0.990
C14 H14B 0.990
C15 H15A 0.990
C15 H15B 0.990
C15 C16 1.544(3)
C16 H16A 0.990
C16 H16B 0.990
C17 H17A 0.990
C17 H17B 0.990
C17 C18 1.535(3)
C18 H18A 0.990
C18 H18B 0.990

loop_
_geom_torsion_atom_site_label_1
_geom_torsion_atom_site_label_2
_geom_torsion_atom_site_label_3
_geom_torsion_atom_site_label_4
_geom_torsion
O1 N1 C1 C2 1.5(3)
O1 N1 C1 C6 -177.7(2)
O2 N1 C1 C2 -179.6(2)
O2 N1 C1 C6 1.3(3)
N1 C1 C2 C3 -175.9(2)
C6 C1 C2 C3 3.2(3)
C1 C2 C3 N2 171.60(19)
C1 C2 C3 C4 -1.9(3)
O3 N2 C3 C2 32.6(3)
O3 N2 C3 C4 -153.8(2)
O4 N2 C3 C2 -144.7(2)
O4 N2 C3 C4 28.9(3)
C7 N3 C4 C3 51.0(3)
C7 N3 C4 C5 -129.9(2)
C9 N3 C4 C3 -164.9(2)
C9 N3 C4 C5 14.2(3)
N2 C3 C4 N3 6.3(3)
N2 C3 C4 C5 -172.9(2)
C2 C3 C4 N3 179.3(2)
C2 C3 C4 C5 0.1(3)
N3 C4 C5 C6 -178.8(2)
C3 C4 C5 C6 0.5(3)
C4 C5 C6 C1 0.8(4)
N1 C1 C6 C5 176.4(2)
C2 C1 C6 C5 -2.7(3)
C4 N3 C7 C8 -156.82(19)
C9 N3 C7 C8 56.5(2)
C10 N4 C8 C7 62.4(2)
C11 N4 C8 C7 -173.35(18)
N3 C7 C8 N4 -60.1(2)
C4 N3 C9 C10 158.45(19)
C7 N3 C9 C10 -54.5(2)
C8 N4 C10 C9 -60.8(2)
C11 N4 C10 C9 175.65(17)
N3 C9 C10 N4 56.8(2)
C8 N4 C11 C12 164.80(19)
C10 N4 C11 C12 -73.0(2)
C13 N5 C12 C11 -41.8(2)
C15 N5 C12 C11 80.1(2)
C17 N5 C12 C11 -161.83(19)
N4 C11 C12 N5 -58.9(3)
C12 N5 C13 C14 -167.65(17)
C15 N5 C13 C14 67.8(2)
C17 N5 C13 C14 -48.9(2)
C16 N6 C14 C13 -49.4(2)
C18 N6 C14 C13 67.5(2)
N5 C13 C14 N6 -14.6(2)
C12 N5 C15 C16 -176.81(18)
C13 N5 C15 C16 -52.6(2)
C17 N5 C15 C16 65.3(2)
C14 N6 C16 C15 65.0(2)
C18 N6 C16 C15 -52.4(2)
N5 C15 C16 N6 -12.1(3)
C12 N5 C17 C18 -173.71(18)
C13 N5 C17 C18 64.6(2)
C15 N5 C17 C18 -52.3(2)
C14 N6 C18 C17 -51.0(2)
C16 N6 C18 C17 66.2(2)
N5 C17 C18 N6 -12.2(3)

loop_
_cod_related_entry_id
_cod_related_entry_database
_cod_related_entry_code
1 ChemSpider 21131133
